data_7118593
loop_
_publ_author_name
'Wang, Xiuli'
'Gao, Wen-Yang'
'Luan, Jian'
'Wojtas, Lukasz'
'Ma, Shengqian'

_publ_section_title
;
 An effective strategy to boost the robustness of metal-organic frameworks
 via introduction of size-matching ligand braces.
;
_journal_issue 9
_journal_name_full 'Chemical communications (Cambridge, England)'
_journal_page_first 1971
_journal_page_last 1974
_journal_paper_doi 10.1039/c5cc09432a
_journal_volume 52
_journal_year 2016
_chemical_formula_moiety '0.5(C120 H48 Co6 N6 O32), 2(C2 N1), 2.76(O)'
_chemical_formula_sum 'C64 H24 Co3 N5 O18.75'
_chemical_formula_weight 1339.75
_chemical_melting_point ?
_space_group_crystal_system trigonal
_space_group_IT_number 163
_space_group_name_Hall '-P 3 2c'
_space_group_name_H-M_alt 'P -3 1 c'
_symmetry_space_group_name_Hall '-P 3 2c'
_symmetry_space_group_name_H-M 'P -3 1 c'
_atom_sites_solution_hydrogens geom
_audit_creation_date 2015-11-06
_audit_creation_method
;
Olex2 1.2
(compiled 2015.09.30 svn.r3233 for OlexSys, GUI svn.r5103)
;
_audit_update_record
;
2015-11-09 deposited with the CCDC.
2015-12-10 downloaded from the CCDC.
;
_cell_angle_alpha 90
_cell_angle_beta 90
_cell_angle_gamma 120
_cell_formula_units_Z 2
_cell_length_a 15.3816(3)
_cell_length_b 15.3816(3)
_cell_length_c 16.8215(4)
_cell_measurement_reflns_used 3191
_cell_measurement_temperature 233(2)
_cell_measurement_theta_max 65.07
_cell_measurement_theta_min 3.32
_cell_volume 3446.66(13)
_computing_cell_refinement 'SAINT v8.34A (Bruker, 2013)'
_computing_data_reduction 'SAINT v8.34A (Bruker, 2013)'
_computing_molecular_graphics 'Olex2 (Dolomanov et al., 2009)'
_computing_publication_material 'Olex2 (Dolomanov et al., 2009)'
_computing_structure_refinement 'XL (Sheldrick, 2008)'
_computing_structure_solution 'XT (Sheldrick, 2015)'
_diffrn_ambient_temperature 233.15
_diffrn_measured_fraction_theta_full 0.974
_diffrn_measured_fraction_theta_max 0.974
_diffrn_measurement_device_type 'Bruker APEX-II CCD'
_diffrn_measurement_method '\f and \w scans'
_diffrn_radiation_type CuK\a
_diffrn_radiation_wavelength 1.54178
_diffrn_reflns_av_R_equivalents 0.0693
_diffrn_reflns_av_unetI/netI 0.0411
_diffrn_reflns_laue_measured_fraction_full 0.974
_diffrn_reflns_laue_measured_fraction_max 0.974
_diffrn_reflns_limit_h_max 16
_diffrn_reflns_limit_h_min -17
_diffrn_reflns_limit_k_max 16
_diffrn_reflns_limit_k_min -18
_diffrn_reflns_limit_l_max 16
_diffrn_reflns_limit_l_min -18
_diffrn_reflns_number 15678
_diffrn_reflns_point_group_measured_fraction_full 0.974
_diffrn_reflns_point_group_measured_fraction_max 0.974
_diffrn_reflns_theta_full 66.505
_diffrn_reflns_theta_max 66.505
_diffrn_reflns_theta_min 3.318
_diffrn_standards_number 0
_exptl_absorpt_coefficient_mu 6.182
_exptl_absorpt_correction_T_max 0.7531
_exptl_absorpt_correction_T_min 0.3665
_exptl_absorpt_correction_type multi-scan
_exptl_absorpt_process_details
;
SADABS-2014/5 (Bruker,2014/5) was used for absorption correction.
wR2(int) was 0.1406 before and 0.0630 after correction.
The Ratio of minimum to maximum transmission is 0.4867.
The \l/2 correction factor is 0.00150.
;
_exptl_crystal_colour orange
_exptl_crystal_density_diffrn 1.291
_exptl_crystal_description block
_exptl_crystal_F_000 1348
_exptl_crystal_size_max 0.14
_exptl_crystal_size_mid 0.09
_exptl_crystal_size_min 0.08
_refine_diff_density_max 0.703
_refine_diff_density_min -0.358
_refine_diff_density_rms 0.117
_refine_ls_extinction_method none
_refine_ls_goodness_of_fit_ref 1.033
_refine_ls_hydrogen_treatment constr
_refine_ls_matrix_type full
_refine_ls_number_parameters 182
_refine_ls_number_reflns 1982
_refine_ls_number_restraints 80
_refine_ls_restrained_S_all 1.032
_refine_ls_R_factor_all 0.0704
_refine_ls_R_factor_gt 0.0571
_refine_ls_shift/su_max 0.000
_refine_ls_shift/su_mean 0.000
_refine_ls_structure_factor_coef Fsqd
_refine_ls_weighting_details 'w=1/[\s^2^(Fo^2^)+(0.1269P)^2^] where P=(Fo^2^+2Fc^2^)/3'
_refine_ls_weighting_scheme calc
_refine_ls_wR_factor_gt 0.1561
_refine_ls_wR_factor_ref 0.1671
_reflns_Friedel_coverage 0.000
_reflns_number_gt 1624
_reflns_number_total 1982
_reflns_threshold_expression 'I > 2\s(I)'
_cod_data_source_file c5cc09432a2.cif
_cod_data_source_block wy_nano_co_0m
_cod_depositor_comments
;
The following automatic conversions were performed:

'_chemical_melting_point' value 'Not measured' was changed to '?' -
the value is undefined or not given.

Automatic conversion script
Id: cif_fix_values 4268 2015-11-12 08:31:59Z antanas 
;
_cod_original_cell_volume 3446.66(16)
_cod_database_code 7118593
_shelx_space_group_comment
;
The symmetry employed for this shelxl refinement is uniquely defined
by the following loop, which should always be used as a source of
symmetry information in preference to the above space-group names.
They are only intended as comments.
;
_shelx_estimated_absorpt_t_max 0.638
_shelx_estimated_absorpt_t_min 0.478
_olex2_refinement_description
;
1. Fixed Uiso
 At 1.2 times of:
  All C(H) groups
2. Shared sites
{O13, O14}
3. Restrained distances
 N24-C25 = N24-C23
 1.48 with sigma of 0.02
 O13-C14 = C18-O14
 1.23 with sigma of 0.02
 N20-C22 = N20-C26
 1.45 with sigma of 0.02
 C19-C18 = C14-C21
 1.53 with sigma of 0.01
 N15-C23 = N15-C25
 1.45 with sigma of 0.02
 N20-C18 = C14-N15
 1.32 with sigma of 0.02
 C17-C16 = C22-C26 = C23-C25
 2.47 with sigma of 0.04
 C22-C18 = C17-C14 = C26-C18 = C16-C14
 2.43 with sigma of 0.04
 N20-C19 = N15-C21
 2.4 with sigma of 0.02
4. Restrained planarity
 C22, N20, C26, C18, O13, C19
 with sigma of 0.1
 O14, C14, C17, N15, C16
 with sigma of 0.01
5. Uiso/Uaniso restraints and constraints
C14 \\sim N15 \\sim C18 \\sim N20 \\sim C21 \\sim N24 \\sim C25 \\sim C16 \\sim
C19 \\sim C17 \\sim C22 \\sim C23 \\sim O13 \\sim C26: within 2A with sigma of
0.04 and sigma for terminal atoms of 0.08
Uanis(O13) = Uanis(O14)
6. Others
 Fixed Sof: O13(0.3) C14(0.3) N15(0.3) C16(0.3) C17(0.3) C18(0.2) C19(0.2)
 N20(0.2) O14(0.2) C21(0.3) C22(0.2) C23(0.3333) N24(0.3333) C25(0.3333)
 O31(0.0835) O32(0.0835) O33(0.0835) O34(0.0835) O35(0.0835) O36(0.02783)
 O37(0.01392) C26(0.2)
7.a Aromatic/amide H refined with riding coordinates:
 C6(H6), C7(H7), C11(H11), C12(H12)
;
_shelx_shelxl_version_number 2014/7
_olex2_submission_special_instructions 'No special instructions were received'

loop_
_space_group_symop_operation_xyz
'x, y, z'
'-y, x-y, z'
'-x+y, -x, z'
'-y, -x, -z+1/2'
'-x+y, y, -z+1/2'
'x, x-y, -z+1/2'
'-x, -y, -z'
'y, -x+y, -z'
'x-y, x, -z'
'y, x, z-1/2'
'x-y, -y, z-1/2'
'-x, -x+y, z-1/2'

loop_
_atom_site_label
_atom_site_type_symbol
_atom_site_fract_x
_atom_site_fract_y
_atom_site_fract_z
_atom_site_U_iso_or_equiv
_atom_site_adp_type
_atom_site_occupancy
_atom_site_site_symmetry_order
_atom_site_calc_flag
_atom_site_refinement_flags_posn
_atom_site_refinement_flags_adp
_atom_site_refinement_flags_occupancy
_atom_site_disorder_assembly
_atom_site_disorder_group
Co1 Co 0.25749(3) 0.74251(3) 0.2500 0.0209(3) Uani 1 2 d S T P . .
O2 O 0.3333 0.6667 0.2500 0.0111(9) Uani 1 6 d S T P A .
O3 O 0.1769(2) 0.6604(2) 0.34862(15) 0.0371(7) Uani 1 1 d . . . . .
C4 C 0.1366(2) 0.5688(3) 0.36411(19) 0.0270(8) Uani 1 1 d . . . . .
O5 O 0.14710(18) 0.50409(19) 0.32720(15) 0.0337(6) Uani 1 1 d . . . . .
C6 C 0.2245(3) 0.5081(4) 0.5884(3) 0.0597(14) Uani 1 1 d . . . . .
H6 H 0.2883 0.5145 0.5938 0.072 Uiso 1 1 calc R . . . .
C7 C 0.1950(3) 0.5246(3) 0.5173(2) 0.0397(9) Uani 1 1 d . . . . .
H7 H 0.2393 0.5440 0.4739 0.048 Uiso 1 1 calc R . . . .
C8 C 0.0977(3) 0.5131(3) 0.5069(2) 0.0286(8) Uani 1 1 d . . . . .
C9 C 0.0659(2) 0.5321(2) 0.43450(19) 0.0261(8) Uani 1 1 d . . . . .
C10 C -0.0309(3) 0.5183(3) 0.4257(2) 0.0310(8) Uani 1 1 d . . . . .
C11 C -0.0665(3) 0.5330(4) 0.3526(3) 0.0526(12) Uani 1 1 d . . . . .
H11 H -0.0239 0.5531 0.3080 0.063 Uiso 1 1 calc R . . . .
C12 C -0.1595(4) 0.5190(5) 0.3449(3) 0.0712(17) Uani 1 1 d . . . . .
H12 H -0.1817 0.5272 0.2949 0.085 Uiso 1 1 calc R . . . .
O13 O 0.1772(13) 0.8225(13) 0.2658(6) 0.045(3) Uani 0.3 1 d D U . A 1
C14 C 0.1690(12) 0.8553(13) 0.3326(9) 0.084(6) Uiso 0.3 1 d D U . A 1
N15 N 0.2245(14) 0.9503(13) 0.3585(16) 0.155(14) Uiso 0.3 1 d D U . A 1
C16 C 0.3015(18) 1.0180(18) 0.2989(14) 0.096(7) Uiso 0.3 1 d D U . A 1
C17 C 0.221(2) 0.993(2) 0.4304(16) 0.133(10) Uiso 0.3 1 d D U . A 1
C18 C 0.185(2) 0.8872(17) 0.3093(14) 0.063(6) Uiso 0.2 1 d D U . A 2
C19 C 0.224(4) 0.992(3) 0.274(3) 0.20(2) Uiso 0.2 1 d D U . A 2
N20 N 0.1533(19) 0.880(2) 0.3845(15) 0.107(10) Uiso 0.2 1 d D U . A 2
O14 O 0.1772(13) 0.8225(13) 0.2658(6) 0.045(3) Uani 0.2 1 d D . . A 2
C21 C 0.0896(15) 0.7926(15) 0.3955(13) 0.086(6) Uiso 0.3 1 d D U . A 1
C22 C 0.163(4) 0.971(3) 0.420(3) 0.17(2) Uiso 0.2 1 d D U . A 2
C23 C 0.3118(17) 1.0474(15) 0.3726(18) 0.138(10) Uiso 0.3333 1 d D U . B 3
N24 N 0.2324(17) 0.9460(14) 0.3618(13) 0.117(9) Uiso 0.3333 1 d D U . B 3
C25 C 0.1690(18) 0.8696(16) 0.4171(15) 0.093(6) Uiso 0.3333 1 d D U . B 3
O31 O 0.189(5) 0.905(5) 0.457(4) 0.11(2) Uiso 0.0835 1 d . . . C 4
O32 O 0.185(5) 1.021(4) 0.355(4) 0.098(16) Uiso 0.0835 1 d . . . D 4
O33 O 0.104(6) 0.992(7) 0.270(5) 0.15(3) Uiso 0.0835 1 d . . . E 5
O34 O 0.155(6) 1.050(6) 0.309(5) 0.13(2) Uiso 0.0835 1 d . . . E 5
O35 O 0.097(7) 1.064(7) 0.384(5) 0.16(3) Uiso 0.0835 1 d . . . E 5
O36 O 0.0000 1.0000 0.382(11) 0.20(7) Uiso 0.0835 3 d S T P E 5
O37 O 0.0000 1.0000 0.5000 0.17(8) Uiso 0.0835 6 d S T P F 5
C26 C 0.114(3) 0.792(3) 0.433(3) 0.144(18) Uiso 0.2 1 d D U . A 2

loop_
_atom_site_aniso_label
_atom_site_aniso_U_11
_atom_site_aniso_U_22
_atom_site_aniso_U_33
_atom_site_aniso_U_23
_atom_site_aniso_U_13
_atom_site_aniso_U_12
Co1 0.0214(4) 0.0214(4) 0.0198(5) 0.0015(2) 0.0015(2) 0.0107(3)
O2 0.0075(13) 0.0075(13) 0.018(3) 0.000 0.000 0.0038(7)
O3 0.0393(15) 0.0338(15) 0.0296(15) 0.0045(10) 0.0126(10) 0.0118(12)
C4 0.0218(17) 0.033(2) 0.0230(18) 0.0020(14) 0.0018(13) 0.0109(15)
O5 0.0278(13) 0.0369(15) 0.0337(15) 0.0054(11) 0.0108(10) 0.0143(11)
C6 0.031(2) 0.094(4) 0.056(3) 0.026(3) 0.003(2) 0.033(3)
C7 0.028(2) 0.053(2) 0.037(2) 0.0089(17) 0.0060(16) 0.0194(18)
C8 0.0268(18) 0.0307(19) 0.0247(19) 0.0020(13) 0.0034(14) 0.0117(15)
C9 0.0239(18) 0.0250(17) 0.0242(19) 0.0033(13) 0.0050(12) 0.0084(14)
C10 0.0269(19) 0.037(2) 0.026(2) 0.0032(14) 0.0027(14) 0.0129(16)
C11 0.041(2) 0.090(4) 0.026(2) 0.017(2) 0.0038(16) 0.031(2)
C12 0.049(3) 0.126(5) 0.040(3) 0.027(3) 0.000(2) 0.045(3)
O13 0.056(4) 0.058(4) 0.043(9) -0.012(7) -0.007(7) 0.045(3)
O14 0.056(4) 0.058(4) 0.043(9) -0.012(7) -0.007(7) 0.045(3)

loop_
_atom_type_symbol
_atom_type_description
_atom_type_scat_dispersion_real
_atom_type_scat_dispersion_imag
_atom_type_scat_source
C C 0.0181 0.0091 'International Tables Vol C Tables 4.2.6.8 and 6.1.1.4'
H H 0.0000 0.0000 'International Tables Vol C Tables 4.2.6.8 and 6.1.1.4'
Co Co -2.3653 3.6143 'International Tables Vol C Tables 4.2.6.8 and 6.1.1.4'
N N 0.0311 0.0180 'International Tables Vol C Tables 4.2.6.8 and 6.1.1.4'
O O 0.0492 0.0322 'International Tables Vol C Tables 4.2.6.8 and 6.1.1.4'

loop_
_geom_angle_atom_site_label_1
_geom_angle_atom_site_label_2
_geom_angle_atom_site_label_3
_geom_angle
_geom_angle_site_symmetry_1
_geom_angle_site_symmetry_3
O2 Co1 O3 89.46(8) . 4_665
O2 Co1 O3 89.45(8) . .
O2 Co1 O5 94.00(7) . 6_565
O2 Co1 O5 94.00(7) . 3_565
O2 Co1 O13 172.9(2) . 4_665
O2 Co1 O13 172.9(2) . .
O2 Co1 O14 172.9(2) . 4_665
O2 Co1 O14 172.9(2) . .
O3 Co1 O3 178.91(15) 4_665 .
O3 Co1 O13 84.8(4) 4_665 4_665
O3 Co1 O13 84.8(4) . .
O3 Co1 O13 96.3(4) . 4_665
O3 Co1 O13 96.2(4) 4_665 .
O3 Co1 O14 84.8(4) 4_665 4_665
O3 Co1 O14 96.2(4) 4_665 .
O3 Co1 O14 84.8(4) . .
O3 Co1 O14 96.3(4) . 4_665
O5 Co1 O3 91.83(11) 3_565 4_665
O5 Co1 O3 88.25(10) 3_565 .
O5 Co1 O3 88.25(10) 6_565 4_665
O5 Co1 O3 91.83(11) 6_565 .
O5 Co1 O5 172.00(14) 6_565 3_565
O5 Co1 O13 90.4(4) 3_565 4_665
O5 Co1 O13 90.4(4) 6_565 .
O5 Co1 O13 81.6(4) 6_565 4_665
O5 Co1 O13 81.6(4) 3_565 .
O5 Co1 O14 90.4(4) 6_565 .
O5 Co1 O14 81.6(4) 6_565 4_665
O5 Co1 O14 81.6(4) 3_565 .
O5 Co1 O14 90.4(4) 3_565 4_665
O13 Co1 O13 14.2(5) 4_665 .
O14 Co1 O14 14.2(5) 4_665 .
Co1 O2 Co1 120.0 . 2_665
Co1 O2 Co1 120.0 . 3_565
Co1 O2 Co1 120.0 3_565 2_665
C4 O3 Co1 131.3(2) . .
O3 C4 C9 116.2(3) . .
O5 C4 O3 127.2(3) . .
O5 C4 C9 116.5(3) . .
C4 O5 Co1 132.2(2) . 2_665
C7 C6 H6 119.9 . .
C7 C6 C12 120.1(4) . 7_566
C12 C6 H6 119.9 7_566 .
C6 C7 H7 119.4 . .
C6 C7 C8 121.1(4) . .
C8 C7 H7 119.4 . .
C7 C8 C10 118.2(3) . 7_566
C9 C8 C7 122.5(3) . .
C9 C8 C10 119.4(3) . 7_566
C8 C9 C4 119.9(3) . .
C8 C9 C10 121.2(3) . .
C10 C9 C4 118.9(3) . .
C9 C10 C8 119.4(3) . 7_566
C9 C10 C11 122.4(3) . .
C11 C10 C8 118.1(3) . 7_566
C10 C11 H11 119.1 . .
C12 C11 C10 121.8(4) . .
C12 C11 H11 119.1 . .
C6 C12 H12 119.7 7_566 .
C11 C12 C6 120.6(4) . 7_566
C11 C12 H12 119.7 . .
O13 O13 Co1 82.9(2) 4_665 .
O13 O13 C14 153(2) 4_665 .
O13 O13 C14 19.4(14) 4_665 4_665
C14 O13 Co1 122.6(7) . .
C14 O13 Co1 101.1(6) 4_665 .
C14 O13 C14 136.1(12) . 4_665
O13 C14 O13 8.0(7) . 4_665
O13 C14 N15 126(2) . .
O13 C14 C21 124.7(18) . .
N15 C14 O13 121.2(17) . 4_665
N15 C14 C21 109.4(14) . .
C21 C14 O13 128.4(15) . 4_665
C14 N15 C16 113(2) . .
C14 N15 C17 130(2) . .
C17 N15 C16 116.9(19) . .
C19 C18 O14 102(2) . 4_665
N20 C18 C19 113.2(17) . .
N20 C18 O14 143(2) . 4_665
O14 C18 C19 117(3) . .
O14 C18 N20 129(2) . .
O14 C18 O14 15.5(11) . 4_665
C18 N20 C22 117(2) . .
C18 N20 C26 126(2) . .
C26 N20 C22 118(2) . .
C18 O14 Co1 112.4(10) 4_665 .
C18 O14 Co1 135.1(15) . .
C18 O14 C18 110(2) . 4_665
O14 O14 Co1 82.9(2) 4_665 .
O14 O14 C18 37(2) 4_665 4_665
O14 O14 C18 128(3) 4_665 .
C25 N24 C23 132(2) . .
O34 O33 O33 165(10) . 4_665
O33 O34 O35 111(9) . .
O36 O35 O34 112(10) . .
O35 O36 O35 120.0(6) . 3_465
O35 O36 O35 120.0(6) 3_465 2_675
O35 O36 O35 120.0(6) . 2_675

loop_
_geom_bond_atom_site_label_1
_geom_bond_atom_site_label_2
_geom_bond_distance
_geom_bond_site_symmetry_2
Co1 O2 2.0206(7) .
Co1 O3 2.078(2) .
Co1 O3 2.078(2) 4_665
Co1 O5 2.077(2) 6_565
Co1 O5 2.077(2) 3_565
Co1 O13 2.151(5) .
Co1 O13 2.151(5) 4_665
Co1 O14 2.151(5) .
Co1 O14 2.151(5) 4_665
O2 Co1 2.0206(7) 3_565
O2 Co1 2.0206(7) 2_665
O3 C4 1.251(4) .
C4 O5 1.250(4) .
C4 C9 1.513(4) .
O5 Co1 2.077(2) 2_665
C6 H6 0.9400 .
C6 C7 1.347(6) .
C6 C12 1.421(7) 7_566
C7 H7 0.9400 .
C7 C8 1.428(5) .
C8 C9 1.397(5) .
C8 C10 1.443(5) 7_566
C9 C10 1.402(5) .
C10 C8 1.443(5) 7_566
C10 C11 1.409(6) .
C11 H11 0.9400 .
C11 C12 1.342(7) .
C12 C6 1.421(7) 7_566
C12 H12 0.9400 .
O13 O13 0.532(19) 4_665
O13 C14 1.752(18) 4_665
O13 C14 1.263(15) .
C14 O13 1.752(18) 4_665
C14 N15 1.344(17) .
C14 C21 1.538(10) .
N15 C16 1.50(3) .
N15 C17 1.39(4) .
C18 C19 1.528(10) .
C18 N20 1.339(17) .
C18 O14 1.193(17) .
C18 O14 1.57(2) 4_665
N20 C22 1.453(19) .
N20 C26 1.434(18) .
O14 C18 1.57(2) 4_665
O14 O14 0.532(19) 4_665
C23 N24 1.433(18) .
N24 C25 1.432(18) .
O33 O33 1.62(17) 4_665
O33 O34 1.07(9) .
O34 O35 1.62(11) .
O35 O36 1.31(9) .
O36 O35 1.31(9) 2_675
O36 O35 1.31(9) 3_465
